data_4130154
loop_
_publ_author_name
'Kurogi, Takashi'
'Carroll, Patrick J.'
'Mindiola, Daniel J.'

_publ_section_title
;
 A Terminally Bound Niobium Methylidyne.
;
_journal_issue 13
_journal_name_full 'Journal of the American Chemical Society'
_journal_page_first 4306
_journal_page_last 4309
_journal_paper_doi 10.1021/jacs.6b00830
_journal_volume 138
_journal_year 2016
_chemical_formula_moiety 'C39 H58 N Nb O P2'
_chemical_formula_sum 'C39 H58 N Nb O P2'
_chemical_formula_weight 711.71
_space_group_crystal_system monoclinic
_space_group_IT_number 14
_space_group_name_Hall '-P 2ybc'
_space_group_name_H-M_alt 'P 1 21/c 1'
_atom_sites_solution_hydrogens mixed
_audit_creation_date 2015-10-30
_audit_creation_method
;
Olex2 1.2
(compiled 2015.09.30 svn.r3233 for OlexSys, GUI svn.r5103)
;
_cell_angle_alpha 90
_cell_angle_beta 94.974(3)
_cell_angle_gamma 90
_cell_formula_units_Z 4
_cell_length_a 19.8970(13)
_cell_length_b 9.6269(7)
_cell_length_c 20.0101(13)
_cell_measurement_reflns_used 9810
_cell_measurement_temperature 100
_cell_measurement_theta_max 27.52
_cell_measurement_theta_min 2.60
_cell_volume 3818.4(4)
_computing_data_collection 'Bruker APEX2 v2014.11-0'
_computing_data_reduction 'Bruker SAINT v8.34A'
_computing_molecular_graphics 'Olex2 (Dolomanov et al., 2009)'
_computing_publication_material 'Olex2 (Dolomanov et al., 2009)'
_computing_structure_refinement 'ShelXL (Sheldrick, 2015)'
_computing_structure_solution 'ShelXS-1997 (Sheldrick, 2008)'
_diffrn_ambient_temperature 100
_diffrn_measured_fraction_theta_full 1.000
_diffrn_measured_fraction_theta_max 0.997
_diffrn_measurement_device 'CCD Area Detector'
_diffrn_measurement_device_type 'Bruker APEXII'
_diffrn_measurement_method '\w and \f scans'
_diffrn_radiation_monochromator graphite
_diffrn_radiation_type MoK\a
_diffrn_radiation_wavelength 0.71073
_diffrn_reflns_av_R_equivalents 0.0361
_diffrn_reflns_av_unetI/netI 0.0284
_diffrn_reflns_Laue_measured_fraction_full 1.000
_diffrn_reflns_Laue_measured_fraction_max 0.997
_diffrn_reflns_limit_h_max 25
_diffrn_reflns_limit_h_min -25
_diffrn_reflns_limit_k_max 9
_diffrn_reflns_limit_k_min -12
_diffrn_reflns_limit_l_max 26
_diffrn_reflns_limit_l_min -25
_diffrn_reflns_number 81311
_diffrn_reflns_point_group_measured_fraction_full 1.000
_diffrn_reflns_point_group_measured_fraction_max 0.997
_diffrn_reflns_theta_full 25.242
_diffrn_reflns_theta_max 27.557
_diffrn_reflns_theta_min 1.027
_diffrn_source 'sealed tube'
_exptl_absorpt_coefficient_mu 0.428
_exptl_absorpt_correction_T_max 0.7456
_exptl_absorpt_correction_T_min 0.6767
_exptl_absorpt_correction_type multi-scan
_exptl_absorpt_process_details 'SADABS v2014/4'
_exptl_crystal_colour green
_exptl_crystal_colour_primary green
_exptl_crystal_density_diffrn 1.238
_exptl_crystal_description plate
_exptl_crystal_F_000 1512
_exptl_crystal_size_max 0.29
_exptl_crystal_size_mid 0.22
_exptl_crystal_size_min 0.04
_refine_diff_density_max 2.605
_refine_diff_density_min -1.006
_refine_diff_density_rms 0.078
_refine_ls_extinction_method none
_refine_ls_goodness_of_fit_ref 1.021
_refine_ls_hydrogen_treatment constr
_refine_ls_matrix_type full
_refine_ls_number_parameters 411
_refine_ls_number_reflns 8792
_refine_ls_number_restraints 0
_refine_ls_restrained_S_all 1.021
_refine_ls_R_factor_all 0.0493
_refine_ls_R_factor_gt 0.0359
_refine_ls_shift/su_max 0.001
_refine_ls_shift/su_mean 0.000
_refine_ls_structure_factor_coef Fsqd
_refine_ls_weighting_details 'w=1/[\s^2^(Fo^2^)+(0.0396P)^2^+5.9503P] where P=(Fo^2^+2Fc^2^)/3'
_refine_ls_weighting_scheme calc
_refine_ls_wR_factor_gt 0.0834
_refine_ls_wR_factor_ref 0.0918
_reflns_number_gt 7258
_reflns_number_total 8792
_reflns_threshold_expression 'I > 2\s(I)'
_cod_data_source_file ja6b00830_si_006.cif
_cod_data_source_block UP9207
_cod_database_code 4130154

loop_
_space_group_symop_operation_xyz
'x, y, z'
'-x, y+1/2, -z+1/2'
'-x, -y, -z'
'x, -y-1/2, z-1/2'

loop_
_atom_site_label
_atom_site_type_symbol
_atom_site_fract_x
_atom_site_fract_y
_atom_site_fract_z
_atom_site_U_iso_or_equiv
_atom_site_adp_type
_atom_site_occupancy
_atom_site_site_symmetry_order
_atom_site_calc_flag
_atom_site_refinement_flags_posn
Nb1 Nb 0.25839(2) 0.08496(2) 0.38385(2) 0.01396(6) Uani 1 1 d .
P1 P 0.34740(3) 0.25379(6) 0.44117(3) 0.01284(12) Uani 1 1 d .
P2 P 0.20938(3) -0.02229(6) 0.27136(3) 0.01413(12) Uani 1 1 d .
O1 O 0.18024(7) 0.13316(16) 0.43173(7) 0.0158(3) Uani 1 1 d .
N1 N 0.32344(9) 0.15781(19) 0.30671(9) 0.0138(4) Uani 1 1 d .
C1 C 0.35105(11) 0.2924(2) 0.30751(11) 0.0140(4) Uani 1 1 d .
C2 C 0.36288(12) 0.3675(2) 0.24980(11) 0.0180(5) Uani 1 1 d .
H2 H 0.3539 0.3257 0.2070 0.024 Uiso 1 1 calc R
C3 C 0.38753(12) 0.5021(2) 0.25431(11) 0.0190(5) Uani 1 1 d .
H3 H 0.3952 0.5499 0.2141 0.025 Uiso 1 1 calc R
C4 C 0.40147(11) 0.5703(2) 0.31556(11) 0.0155(4) Uani 1 1 d .
C5 C 0.38985(11) 0.4954(2) 0.37297(11) 0.0156(4) Uani 1 1 d .
H5 H 0.3989 0.5382 0.4156 0.021 Uiso 1 1 calc R
C6 C 0.36538(11) 0.3596(2) 0.36996(10) 0.0136(4) Uani 1 1 d .
C7 C 0.42582(13) 0.7183(2) 0.31865(12) 0.0210(5) Uani 1 1 d .
H7a H 0.3957 0.7743 0.3440 0.032 Uiso 1 1 calc GR
H7b H 0.4259 0.7553 0.2730 0.032 Uiso 1 1 calc GR
H7c H 0.4717 0.7216 0.3409 0.032 Uiso 1 1 calc GR
C8 C 0.32203(12) 0.3721(2) 0.50647(11) 0.0169(4) Uani 1 1 d .
H8 H 0.3597 0.4385 0.5187 0.022 Uiso 1 1 calc R
C9 C 0.25893(13) 0.4548(3) 0.48120(12) 0.0233(5) Uani 1 1 d .
H9a H 0.2217 0.3905 0.4691 0.035 Uiso 1 1 calc GR
H9b H 0.2685 0.5092 0.4417 0.035 Uiso 1 1 calc GR
H9c H 0.2464 0.5175 0.5167 0.035 Uiso 1 1 calc GR
C10 C 0.30876(13) 0.2866(3) 0.56859(11) 0.0229(5) Uani 1 1 d .
H10a H 0.2981 0.3492 0.6048 0.034 Uiso 1 1 calc GR
H10b H 0.3490 0.2321 0.5831 0.034 Uiso 1 1 calc GR
H10c H 0.2706 0.2238 0.5576 0.034 Uiso 1 1 calc GR
C11 C 0.42922(11) 0.1784(2) 0.47444(11) 0.0182(5) Uani 1 1 d .
H11 H 0.4196 0.1106 0.5103 0.024 Uiso 1 1 calc R
C12 C 0.47836(12) 0.2861(3) 0.50649(12) 0.0250(5) Uani 1 1 d .
H12a H 0.5212 0.2408 0.5214 0.037 Uiso 1 1 calc GR
H12b H 0.4591 0.3284 0.5451 0.037 Uiso 1 1 calc GR
H12c H 0.4863 0.3583 0.4735 0.037 Uiso 1 1 calc GR
C13 C 0.45990(12) 0.0967(3) 0.41893(12) 0.0221(5) Uani 1 1 d .
H13a H 0.4708 0.1605 0.3833 0.033 Uiso 1 1 calc GR
H13b H 0.4274 0.0272 0.4005 0.033 Uiso 1 1 calc GR
H13c H 0.5011 0.0501 0.4375 0.033 Uiso 1 1 calc GR
C14 C 0.33655(11) 0.0693(2) 0.25384(10) 0.0131(4) Uani 1 1 d .
C15 C 0.39871(11) 0.0646(2) 0.22512(11) 0.0156(4) Uani 1 1 d .
H15 H 0.4340 0.1255 0.2413 0.021 Uiso 1 1 calc R
C16 C 0.40931(11) -0.0271(2) 0.17387(11) 0.0166(4) Uani 1 1 d .
H16 H 0.4519 -0.0279 0.1557 0.022 Uiso 1 1 calc R
C17 C 0.35901(11) -0.1187(2) 0.14809(11) 0.0161(4) Uani 1 1 d .
C18 C 0.29790(11) -0.1163(2) 0.17698(11) 0.0152(4) Uani 1 1 d .
H18 H 0.2630 -0.1781 0.1607 0.020 Uiso 1 1 calc R
C19 C 0.28641(11) -0.0257(2) 0.22922(10) 0.0133(4) Uani 1 1 d .
C20 C 0.37060(12) -0.2178(3) 0.09165(11) 0.0207(5) Uani 1 1 d .
H20a H 0.3936 -0.1689 0.0572 0.031 Uiso 1 1 calc GR
H20b H 0.3271 -0.2531 0.0719 0.031 Uiso 1 1 calc GR
H20c H 0.3986 -0.2956 0.1092 0.031 Uiso 1 1 calc GR
C21 C 0.14919(12) 0.0845(3) 0.21741(12) 0.0196(5) Uani 1 1 d .
H21 H 0.1039 0.0747 0.2350 0.026 Uiso 1 1 calc R
C22 C 0.16988(14) 0.2369(3) 0.22503(14) 0.0300(6) Uani 1 1 d .
H22a H 0.2150 0.2494 0.2098 0.045 Uiso 1 1 calc GR
H22b H 0.1704 0.2641 0.2723 0.045 Uiso 1 1 calc GR
H22c H 0.1375 0.2949 0.1979 0.045 Uiso 1 1 calc GR
C23 C 0.14151(13) 0.0418(3) 0.14338(13) 0.0289(6) Uani 1 1 d .
H23a H 0.1077 0.1010 0.1189 0.043 Uiso 1 1 calc GR
H23b H 0.1270 -0.0554 0.1397 0.043 Uiso 1 1 calc GR
H23c H 0.1849 0.0525 0.1242 0.043 Uiso 1 1 calc GR
C24 C 0.17228(12) -0.1980(2) 0.26671(12) 0.0192(5) Uani 1 1 d .
H24 H 0.1598 -0.2209 0.2185 0.026 Uiso 1 1 calc R
C25 C 0.10754(13) -0.1960(3) 0.30343(14) 0.0323(6) Uani 1 1 d .
H25a H 0.0851 -0.2865 0.2984 0.048 Uiso 1 1 calc GR
H25b H 0.0772 -0.1234 0.2842 0.048 Uiso 1 1 calc GR
H25c H 0.1191 -0.1769 0.3512 0.048 Uiso 1 1 calc GR
C26 C 0.22079(13) -0.3088(3) 0.29620(13) 0.0252(5) Uani 1 1 d .
H26a H 0.2326 -0.2893 0.3438 0.038 Uiso 1 1 calc GR
H26b H 0.2617 -0.3083 0.2723 0.038 Uiso 1 1 calc GR
H26c H 0.1992 -0.4002 0.2914 0.038 Uiso 1 1 calc GR
C27 C 0.13003(11) 0.1404(2) 0.47330(11) 0.0157(4) Uani 1 1 d .
C28 C 0.13167(12) 0.0573(2) 0.53128(11) 0.0177(5) Uani 1 1 d .
C29 C 0.07770(13) 0.0659(3) 0.57109(12) 0.0242(5) Uani 1 1 d .
H29 H 0.0776 0.0092 0.6100 0.032 Uiso 1 1 calc R
C30 C 0.02413(13) 0.1553(3) 0.55514(13) 0.0289(6) Uani 1 1 d .
H30 H -0.0125 0.1589 0.5825 0.038 Uiso 1 1 calc R
C31 C 0.02438(12) 0.2390(3) 0.49935(13) 0.0260(5) Uani 1 1 d .
H31 H -0.0121 0.3014 0.4891 0.035 Uiso 1 1 calc R
C32 C 0.07676(12) 0.2346(3) 0.45755(12) 0.0208(5) Uani 1 1 d .
C33 C 0.18914(12) -0.0430(2) 0.54893(11) 0.0190(5) Uani 1 1 d .
H33 H 0.2272 -0.0165 0.5220 0.025 Uiso 1 1 calc R
C34 C 0.21495(14) -0.0347(3) 0.62312(12) 0.0262(5) Uani 1 1 d .
H34a H 0.2252 0.0621 0.6352 0.039 Uiso 1 1 calc GR
H34b H 0.2559 -0.0909 0.6311 0.039 Uiso 1 1 calc GR
H34c H 0.1803 -0.0700 0.6506 0.039 Uiso 1 1 calc GR
C35 C 0.16848(14) -0.1913(3) 0.52973(14) 0.0300(6) Uani 1 1 d .
H35a H 0.1308 -0.2198 0.5550 0.045 Uiso 1 1 calc GR
H35b H 0.2068 -0.2539 0.5402 0.045 Uiso 1 1 calc GR
H35c H 0.1546 -0.1955 0.4816 0.045 Uiso 1 1 calc GR
C36 C 0.07515(14) 0.3236(3) 0.39527(14) 0.0319(6) Uani 1 1 d .
H36 H 0.1216 0.3232 0.3797 0.042 Uiso 1 1 calc R
C37 C 0.05672(19) 0.4738(4) 0.4086(2) 0.0557(10) Uani 1 1 d .
H37a H 0.0112 0.4777 0.4236 0.083 Uiso 1 1 calc GR
H37b H 0.0581 0.5280 0.3673 0.083 Uiso 1 1 calc GR
H37c H 0.0890 0.5125 0.4435 0.083 Uiso 1 1 calc GR
C38 C 0.02765(17) 0.2595(4) 0.33951(15) 0.0507(9) Uani 1 1 d .
H38a H 0.0419 0.1641 0.3312 0.076 Uiso 1 1 calc GR
H38b H 0.0291 0.3145 0.2984 0.076 Uiso 1 1 calc GR
H38c H -0.0185 0.2589 0.3532 0.076 Uiso 1 1 calc GR
C39 C 0.29597(11) -0.0797(2) 0.41200(11) 0.0153(4) Uani 1 1 d .
H39 H 0.3117 -0.1650 0.4308 0.024 Uiso 1 1 d .

loop_
_atom_site_aniso_label
_atom_site_aniso_U_11
_atom_site_aniso_U_22
_atom_site_aniso_U_33
_atom_site_aniso_U_23
_atom_site_aniso_U_13
_atom_site_aniso_U_12
Nb1 0.01635(10) 0.01563(10) 0.01038(10) -0.00122(8) 0.00397(7) -0.00123(8)
P1 0.0168(3) 0.0127(3) 0.0090(2) -0.0003(2) 0.0015(2) 0.0001(2)
P2 0.0152(3) 0.0159(3) 0.0117(3) -0.0017(2) 0.0036(2) -0.0017(2)
O1 0.0162(8) 0.0185(8) 0.0134(7) 0.0013(6) 0.0046(6) 0.0016(6)
N1 0.0181(9) 0.0139(9) 0.0098(8) -0.0012(7) 0.0038(7) -0.0022(7)
C1 0.0151(10) 0.0149(10) 0.0121(10) 0.0002(9) 0.0010(8) 0.0002(8)
C2 0.0253(12) 0.0184(11) 0.0105(10) 0.0001(9) 0.0019(9) -0.0006(9)
C3 0.0237(12) 0.0191(12) 0.0145(10) 0.0051(9) 0.0029(9) -0.0002(9)
C4 0.0159(10) 0.0132(10) 0.0173(10) 0.0009(9) 0.0008(8) 0.0014(8)
C5 0.0176(11) 0.0163(11) 0.0126(10) -0.0014(9) 0.0002(8) 0.0016(8)
C6 0.0162(10) 0.0142(10) 0.0107(10) 0.0009(9) 0.0023(8) 0.0022(8)
C7 0.0286(13) 0.0146(11) 0.0197(11) 0.0016(10) 0.0015(9) -0.0011(9)
C8 0.0257(12) 0.0145(11) 0.0107(10) -0.0031(9) 0.0035(8) -0.0013(9)
C9 0.0302(13) 0.0203(12) 0.0202(12) -0.0027(10) 0.0064(10) 0.0058(10)
C10 0.0358(14) 0.0223(12) 0.0113(10) -0.0016(10) 0.0061(9) -0.0016(10)
C11 0.0188(11) 0.0196(11) 0.0158(10) 0.0047(9) -0.0005(8) 0.0015(9)
C12 0.0216(12) 0.0313(14) 0.0210(12) -0.0034(11) -0.0037(9) -0.0003(10)
C13 0.0196(11) 0.0215(12) 0.0251(12) -0.0005(10) 0.0012(9) 0.0049(9)
C14 0.0169(10) 0.0146(11) 0.0078(9) 0.0025(8) 0.0010(8) 0.0002(8)
C15 0.0167(11) 0.0168(11) 0.0134(10) 0.0010(9) 0.0013(8) -0.0024(8)
C16 0.0166(11) 0.0204(11) 0.0135(10) 0.0033(9) 0.0045(8) 0.0018(9)
C17 0.0216(11) 0.0154(11) 0.0117(10) 0.0006(9) 0.0031(8) 0.0032(9)
C18 0.0180(11) 0.0148(11) 0.0127(10) -0.0002(9) 0.0009(8) -0.0010(8)
C19 0.0155(10) 0.0146(10) 0.0101(9) 0.0016(9) 0.0026(8) -0.0008(8)
C20 0.0257(12) 0.0205(12) 0.0167(11) -0.0028(10) 0.0072(9) 0.0024(9)
C21 0.0176(11) 0.0217(12) 0.0194(11) 0.0006(10) 0.0011(9) 0.0026(9)
C22 0.0365(15) 0.0231(13) 0.0292(14) 0.0057(12) -0.0034(11) 0.0031(11)
C23 0.0268(13) 0.0367(15) 0.0218(13) 0.0010(12) -0.0051(10) 0.0027(11)
C24 0.0232(12) 0.0180(11) 0.0165(11) -0.0012(9) 0.0015(9) -0.0074(9)
C25 0.0265(14) 0.0344(15) 0.0370(15) 0.0070(13) 0.0089(11) -0.0079(11)
C26 0.0346(14) 0.0162(12) 0.0250(13) -0.0004(10) 0.0040(10) -0.0039(10)
C27 0.0157(11) 0.0147(10) 0.0171(10) -0.0038(9) 0.0042(8) -0.0019(8)
C28 0.0204(11) 0.0170(11) 0.0163(11) -0.0020(9) 0.0047(9) -0.0021(9)
C29 0.0279(13) 0.0268(13) 0.0192(11) -0.0008(10) 0.0092(10) -0.0061(10)
C30 0.0214(12) 0.0368(15) 0.0304(14) -0.0081(12) 0.0138(10) -0.0017(11)
C31 0.0180(12) 0.0265(13) 0.0340(14) -0.0064(12) 0.0049(10) 0.0040(10)
C32 0.0188(11) 0.0199(12) 0.0239(12) -0.0024(10) 0.0023(9) 0.0014(9)
C33 0.0241(12) 0.0179(11) 0.0155(11) 0.0023(9) 0.0046(9) 0.0003(9)
C34 0.0392(15) 0.0212(12) 0.0178(12) 0.0013(10) 0.0011(10) 0.0019(11)
C35 0.0371(15) 0.0201(13) 0.0318(14) -0.0047(12) -0.0030(11) 0.0022(11)
C36 0.0276(14) 0.0341(15) 0.0345(15) 0.0120(13) 0.0056(11) 0.0125(11)
C37 0.058(2) 0.0342(18) 0.078(3) 0.0214(19) 0.0198(19) 0.0159(16)
C38 0.0413(18) 0.080(3) 0.0300(16) 0.0101(17) -0.0019(13) 0.0114(17)
C39 0.0179(10) 0.0134(10) 0.0149(10) -0.0005(9) 0.0031(8) 0.0004(8)

loop_
_atom_type_symbol
_atom_type_description
_atom_type_scat_dispersion_real
_atom_type_scat_dispersion_imag
_atom_type_scat_source
C C 0.0033 0.0016 'International Tables Vol C Tables 4.2.6.8 and 6.1.1.4'
H H 0.0000 0.0000 'International Tables Vol C Tables 4.2.6.8 and 6.1.1.4'
N N 0.0061 0.0033 'International Tables Vol C Tables 4.2.6.8 and 6.1.1.4'
Nb Nb -2.0727 0.6215 'International Tables Vol C Tables 4.2.6.8 and 6.1.1.4'
O O 0.0106 0.0060 'International Tables Vol C Tables 4.2.6.8 and 6.1.1.4'
P P 0.1023 0.0942 'International Tables Vol C Tables 4.2.6.8 and 6.1.1.4'

loop_
_geom_angle_atom_site_label_1
_geom_angle_atom_site_label_2
_geom_angle_atom_site_label_3
_geom_angle
P2 Nb1 P1 145.567(19)
O1 Nb1 P1 100.15(5)
O1 Nb1 P2 105.40(5)
O1 Nb1 N1 143.73(7)
N1 Nb1 P1 72.06(5)
N1 Nb1 P2 73.67(5)
C39 Nb1 P1 99.33(7)
C39 Nb1 P2 92.03(7)
C39 Nb1 O1 112.23(8)
C39 Nb1 N1 104.03(8)
C6 P1 Nb1 100.25(7)
C6 P1 C8 107.23(10)
C6 P1 C11 105.98(10)
C8 P1 Nb1 118.91(8)
C8 P1 C11 105.92(11)
C11 P1 Nb1 117.27(8)
C19 P2 Nb1 98.15(7)
C19 P2 C21 105.60(10)
C19 P2 C24 108.10(10)
C21 P2 Nb1 117.45(8)
C24 P2 Nb1 121.90(8)
C24 P2 C21 104.12(11)
C27 O1 Nb1 166.91(15)
C1 N1 Nb1 122.38(13)
C14 N1 Nb1 119.52(14)
C14 N1 C1 118.08(17)
N1 C1 C6 118.69(19)
C2 C1 N1 124.1(2)
C2 C1 C6 117.2(2)
C3 C2 C1 120.9(2)
C2 C3 C4 122.6(2)
C3 C4 C7 121.3(2)
C5 C4 C3 116.5(2)
C5 C4 C7 122.2(2)
C4 C5 C6 122.1(2)
C1 C6 P1 113.54(16)
C5 C6 P1 125.79(16)
C5 C6 C1 120.67(19)
C9 C8 P1 110.77(15)
C10 C8 P1 108.76(16)
C10 C8 C9 110.6(2)
C12 C11 P1 113.31(17)
C12 C11 C13 111.87(19)
C13 C11 P1 109.50(16)
N1 C14 C15 123.74(19)
N1 C14 C19 119.07(19)
C15 C14 C19 117.12(19)
C16 C15 C14 121.3(2)
C15 C16 C17 121.7(2)
C16 C17 C20 121.5(2)
C18 C17 C16 117.4(2)
C18 C17 C20 121.1(2)
C17 C18 C19 121.8(2)
C14 C19 P2 115.26(16)
C18 C19 P2 124.04(17)
C18 C19 C14 120.68(19)
C22 C21 P2 108.66(16)
C22 C21 C23 111.0(2)
C23 C21 P2 114.80(17)
C25 C24 P2 108.22(17)
C26 C24 P2 112.67(16)
C26 C24 C25 110.6(2)
O1 C27 C28 120.7(2)
O1 C27 C32 118.4(2)
C28 C27 C32 120.9(2)
C27 C28 C33 121.2(2)
C29 C28 C27 118.3(2)
C29 C28 C33 120.5(2)
C30 C29 C28 121.4(2)
C31 C30 C29 119.6(2)
C30 C31 C32 121.6(2)
C27 C32 C36 120.7(2)
C31 C32 C27 118.2(2)
C31 C32 C36 121.0(2)
C28 C33 C34 112.1(2)
C28 C33 C35 110.9(2)
C35 C33 C34 110.7(2)
C32 C36 C37 112.5(3)
C32 C36 C38 110.0(2)
C37 C36 C38 111.6(3)
Nb1 C39 H39 172.9

loop_
_geom_bond_atom_site_label_1
_geom_bond_atom_site_label_2
_geom_bond_distance
Nb1 P1 2.5964(6)
Nb1 P2 2.5891(6)
Nb1 O1 1.9518(15)
Nb1 N1 2.2127(17)
Nb1 C39 1.821(2)
P1 C6 1.812(2)
P1 C8 1.837(2)
P1 C11 1.852(2)
P2 C19 1.813(2)
P2 C21 1.853(2)
P2 C24 1.845(2)
O1 C27 1.356(3)
N1 C1 1.406(3)
N1 C14 1.400(3)
C1 C2 1.400(3)
C1 C6 1.414(3)
C2 C3 1.386(3)
C3 C4 1.397(3)
C4 C5 1.392(3)
C4 C7 1.504(3)
C5 C6 1.395(3)
C8 C9 1.535(3)
C8 C10 1.532(3)
C11 C12 1.528(3)
C11 C13 1.531(3)
C14 C15 1.409(3)
C14 C19 1.411(3)
C15 C16 1.383(3)
C16 C17 1.399(3)
C17 C18 1.391(3)
C17 C20 1.511(3)
C18 C19 1.395(3)
C21 C22 1.528(4)
C21 C23 1.532(3)
C24 C25 1.537(3)
C24 C26 1.523(3)
C27 C28 1.408(3)
C27 C32 1.409(3)
C28 C29 1.394(3)
C28 C33 1.515(3)
C29 C30 1.386(4)
C30 C31 1.377(4)
C31 C32 1.392(3)
C32 C36 1.510(4)
C33 C34 1.530(3)
C33 C35 1.526(3)
C36 C37 1.522(4)
C36 C38 1.528(4)
C39 H39 0.945
